data_7130163
loop_
_publ_author_name
'Zhou, Wei'
'Cong, Xuefeng'
'Nishiura, Masayoshi'
'Hou, Zhaomin'

_publ_section_title
;
 Synthesis of Allylanilines via Scandium-Catalysed Benzylic
 C(sp3)&#x2212;H Alkenylation with Alkynes
;
_journal_name_full 'Chemical Communications'
_journal_paper_doi 10.1039/D2CC02489F
_journal_year 2022
_chemical_formula_sum 'C40 H40 N2'
_chemical_formula_weight 548.74
_space_group_crystal_system triclinic
_space_group_IT_number 2
_space_group_name_Hall '-P 1'
_space_group_name_H-M_alt 'P -1'
_atom_sites_solution_hydrogens geom
_audit_creation_method SHELXL-2019/2
_audit_update_record
;
2022-04-27 deposited with the CCDC.	2022-05-31 downloaded from the CCDC.
;
_cell_angle_alpha 70.0360(10)
_cell_angle_beta 85.2930(10)
_cell_angle_gamma 71.4060(10)
_cell_formula_units_Z 2
_cell_length_a 10.4940(3)
_cell_length_b 11.0423(3)
_cell_length_c 15.0933(5)
_cell_measurement_reflns_used 256
_cell_measurement_temperature 173(2)
_cell_measurement_theta_max 25.04
_cell_measurement_theta_min 2.47
_cell_volume 1557.37(8)
_computing_cell_refinement 'SAINT v8.37A (Bruker, 2015)'
_computing_data_collection 'SAINT v8.37A (Bruker, 2015)'
_computing_data_reduction 'SAINT v8.37A (Bruker, 2015)'
_computing_molecular_graphics 'Olex2 (Dolomanov et al., 2009)'
_computing_publication_material 'Olex2 (Dolomanov et al., 2009)'
_computing_structure_refinement 'SHELXL-2019/2 (Sheldrick, 2019)'
_computing_structure_solution 'XS (Sheldrick, 2008)'
_diffrn_ambient_temperature 173(2)
_diffrn_measured_fraction_theta_full 0.999
_diffrn_measured_fraction_theta_max 0.999
_diffrn_measurement_device_type 'Bruker APEX-II CCD'
_diffrn_measurement_method '\f and \w scans'
_diffrn_radiation_type MoK\a
_diffrn_radiation_wavelength 0.71073
_diffrn_reflns_av_R_equivalents 0.0278
_diffrn_reflns_av_unetI/netI 0.0185
_diffrn_reflns_Laue_measured_fraction_full 0.999
_diffrn_reflns_Laue_measured_fraction_max 0.999
_diffrn_reflns_limit_h_max 12
_diffrn_reflns_limit_h_min -12
_diffrn_reflns_limit_k_max 13
_diffrn_reflns_limit_k_min -12
_diffrn_reflns_limit_l_max 17
_diffrn_reflns_limit_l_min -17
_diffrn_reflns_number 26909
_diffrn_reflns_point_group_measured_fraction_full 0.999
_diffrn_reflns_point_group_measured_fraction_max 0.999
_diffrn_reflns_theta_full 25.057
_diffrn_reflns_theta_max 25.057
_diffrn_reflns_theta_min 1.436
_diffrn_source 'fine-focus sealed tube'
_exptl_absorpt_coefficient_mu 0.067
_exptl_absorpt_correction_T_max 0.7452
_exptl_absorpt_correction_T_min 0.7224
_exptl_absorpt_correction_type multi-scan
_exptl_absorpt_process_details SADABS
_exptl_crystal_colour colourless
_exptl_crystal_density_diffrn 1.170
_exptl_crystal_description block
_exptl_crystal_F_000 588
_exptl_crystal_size_max 0.600
_exptl_crystal_size_mid 0.600
_exptl_crystal_size_min 0.500
_refine_diff_density_max 0.161
_refine_diff_density_min -0.191
_refine_diff_density_rms 0.037
_refine_ls_extinction_method none
_refine_ls_goodness_of_fit_ref 1.008
_refine_ls_hydrogen_treatment constr
_refine_ls_matrix_type full
_refine_ls_number_parameters 383
_refine_ls_number_reflns 5512
_refine_ls_number_restraints 0
_refine_ls_restrained_S_all 1.008
_refine_ls_R_factor_all 0.0406
_refine_ls_R_factor_gt 0.0361
_refine_ls_shift/su_max 0.000
_refine_ls_shift/su_mean 0.000
_refine_ls_structure_factor_coef Fsqd
_refine_ls_weighting_details 'w=1/[\s^2^(Fo^2^)+(0.0453P)^2^+0.6288P] where P=(Fo^2^+2Fc^2^)/3'
_refine_ls_weighting_scheme calc
_refine_ls_wR_factor_gt 0.0942
_refine_ls_wR_factor_ref 0.0975
_reflns_Friedel_coverage 0.000
_reflns_number_gt 4944
_reflns_number_total 5512
_reflns_threshold_expression 'I > 2\s(I)'
_cod_data_source_file d2cc02489f2.cif
_cod_data_source_block shelx
_cod_database_code 7130163
_shelx_shelxl_version_number 2019/2
_shelx_space_group_comment
;
The symmetry employed for this shelxl refinement is uniquely defined
by the following loop, which should always be used as a source of
symmetry information in preference to the above space-group names.
They are only intended as comments.
;
_shelx_estimated_absorpt_t_min 0.961
_shelx_estimated_absorpt_t_max 0.967

loop_
_space_group_symop_operation_xyz
'x, y, z'
'-x, -y, -z'

loop_
_atom_site_label
_atom_site_type_symbol
_atom_site_fract_x
_atom_site_fract_y
_atom_site_fract_z
_atom_site_U_iso_or_equiv
_atom_site_adp_type
_atom_site_occupancy
_atom_site_site_symmetry_order
_atom_site_calc_flag
_atom_site_refinement_flags_posn
_atom_site_refinement_flags_adp
_atom_site_refinement_flags_occupancy
_atom_site_disorder_assembly
_atom_site_disorder_group
N1 N 0.76573(10) 0.25848(10) 0.39956(7) 0.0241(2) Uani 1 1 d . . . . .
N2 N 0.72241(10) 0.68714(11) 0.05159(7) 0.0259(2) Uani 1 1 d . . . . .
C1 C 0.73115(12) 0.58346(12) 0.14103(8) 0.0213(3) Uani 1 1 d . . . . .
C2 C 0.84044(12) 0.53691(12) 0.20360(8) 0.0217(3) Uani 1 1 d . . . . .
H2 H 0.910071 0.577656 0.186457 0.026 Uiso 1 1 calc R U . . .
C3 C 0.85254(11) 0.43338(12) 0.29019(8) 0.0207(3) Uani 1 1 d . . . . .
C4 C 0.75204(11) 0.37008(12) 0.31340(8) 0.0206(3) Uani 1 1 d . . . . .
C5 C 0.64175(11) 0.41791(12) 0.25155(8) 0.0217(3) Uani 1 1 d . . . . .
H5 H 0.572874 0.376099 0.268275 0.026 Uiso 1 1 calc R U . . .
C6 C 0.62758(11) 0.52405(12) 0.16639(8) 0.0212(3) Uani 1 1 d . . . . .
C7 C 0.50838(12) 0.56609(13) 0.10081(9) 0.0233(3) Uani 1 1 d . . . . .
H7A H 0.497842 0.483046 0.095144 0.028 Uiso 1 1 calc R U . . .
H7B H 0.529921 0.620205 0.037585 0.028 Uiso 1 1 calc R U . . .
C8 C 0.37302(11) 0.64765(12) 0.12753(8) 0.0206(3) Uani 1 1 d . . . . .
C9 C 0.34812(12) 0.65224(12) 0.21512(8) 0.0230(3) Uani 1 1 d . . . . .
H9 H 0.423998 0.611952 0.257381 0.028 Uiso 1 1 calc R U . . .
C10 C 0.21977(12) 0.71091(12) 0.25527(8) 0.0220(3) Uani 1 1 d . . . . .
C11 C 0.09408(12) 0.72046(13) 0.22358(9) 0.0256(3) Uani 1 1 d . . . . .
H11 H 0.088427 0.694854 0.170354 0.031 Uiso 1 1 calc R U . . .
C12 C -0.02223(13) 0.76677(13) 0.26885(9) 0.0287(3) Uani 1 1 d . . . . .
H12 H -0.106585 0.772104 0.246552 0.034 Uiso 1 1 calc R U . . .
C13 C -0.01657(14) 0.80538(13) 0.34635(10) 0.0310(3) Uani 1 1 d . . . . .
H13 H -0.096548 0.837612 0.376945 0.037 Uiso 1 1 calc R U . . .
C14 C 0.10654(14) 0.79649(14) 0.37856(10) 0.0326(3) Uani 1 1 d . . . . .
H14 H 0.111304 0.823149 0.431438 0.039 Uiso 1 1 calc R U . . .
C15 C 0.22343(13) 0.74878(13) 0.33410(9) 0.0275(3) Uani 1 1 d . . . . .
H15 H 0.307574 0.741761 0.357769 0.033 Uiso 1 1 calc R U . . .
C16 C 0.27420(11) 0.72208(12) 0.04630(8) 0.0213(3) Uani 1 1 d . . . . .
C17 C 0.23918(12) 0.65558(13) -0.00703(9) 0.0256(3) Uani 1 1 d . . . . .
H17 H 0.273718 0.559626 0.010933 0.031 Uiso 1 1 calc R U . . .
C18 C 0.15419(13) 0.72850(15) -0.08620(9) 0.0317(3) Uani 1 1 d . . . . .
H18 H 0.130860 0.682098 -0.121879 0.038 Uiso 1 1 calc R U . . .
C19 C 0.10340(13) 0.86822(15) -0.11333(9) 0.0347(3) Uani 1 1 d . . . . .
H19 H 0.045914 0.917989 -0.167760 0.042 Uiso 1 1 calc R U . . .
C20 C 0.13696(14) 0.93484(14) -0.06062(10) 0.0348(3) Uani 1 1 d . . . . .
H20 H 0.101668 1.030757 -0.078691 0.042 Uiso 1 1 calc R U . . .
C21 C 0.22170(13) 0.86286(13) 0.01840(9) 0.0288(3) Uani 1 1 d . . . . .
H21 H 0.244208 0.909943 0.053900 0.035 Uiso 1 1 calc R U . . .
C22 C 0.96336(12) 0.40311(13) 0.35973(9) 0.0229(3) Uani 1 1 d . . . . .
H22A H 0.937603 0.352604 0.422730 0.027 Uiso 1 1 calc R U . . .
H22B H 0.965567 0.490733 0.362463 0.027 Uiso 1 1 calc R U . . .
C23 C 1.10597(11) 0.32390(12) 0.34356(8) 0.0215(3) Uani 1 1 d . . . . .
C24 C 1.13645(12) 0.27484(13) 0.27229(9) 0.0250(3) Uani 1 1 d . . . . .
H24 H 1.063521 0.291504 0.231840 0.030 Uiso 1 1 calc R U . . .
C25 C 1.27065(12) 0.19748(13) 0.24895(8) 0.0246(3) Uani 1 1 d . . . . .
C26 C 1.37862(13) 0.24889(14) 0.23160(10) 0.0315(3) Uani 1 1 d . . . . .
H26 H 1.367456 0.335386 0.236120 0.038 Uiso 1 1 calc R U . . .
C27 C 1.50259(14) 0.17538(16) 0.20773(10) 0.0360(3) Uani 1 1 d . . . . .
H27 H 1.575118 0.212256 0.195497 0.043 Uiso 1 1 calc R U . . .
C28 C 1.52088(14) 0.04880(15) 0.20171(10) 0.0349(3) Uani 1 1 d . . . . .
H28 H 1.606112 -0.002060 0.186467 0.042 Uiso 1 1 calc R U . . .
C29 C 1.41440(14) -0.00313(14) 0.21801(10) 0.0333(3) Uani 1 1 d . . . . .
H29 H 1.426329 -0.089933 0.213764 0.040 Uiso 1 1 calc R U . . .
C30 C 1.28999(13) 0.07095(13) 0.24057(9) 0.0291(3) Uani 1 1 d . . . . .
H30 H 1.216964 0.034960 0.250448 0.035 Uiso 1 1 calc R U . . .
C31 C 1.20363(11) 0.29967(12) 0.41943(8) 0.0216(3) Uani 1 1 d . . . . .
C32 C 1.28687(12) 0.16891(13) 0.46721(9) 0.0259(3) Uani 1 1 d . . . . .
H32 H 1.288717 0.096152 0.446597 0.031 Uiso 1 1 calc R U . . .
C33 C 1.36669(13) 0.14388(14) 0.54420(9) 0.0324(3) Uani 1 1 d . . . . .
H33 H 1.422153 0.054350 0.576196 0.039 Uiso 1 1 calc R U . . .
C34 C 1.36572(13) 0.24925(16) 0.57457(9) 0.0348(3) Uani 1 1 d . . . . .
H34 H 1.419348 0.231916 0.627927 0.042 Uiso 1 1 calc R U . . .
C35 C 1.28646(13) 0.37960(15) 0.52695(10) 0.0332(3) Uani 1 1 d . . . . .
H35 H 1.287474 0.452359 0.546614 0.040 Uiso 1 1 calc R U . . .
C36 C 1.20533(12) 0.40461(13) 0.45045(9) 0.0270(3) Uani 1 1 d . . . . .
H36 H 1.150203 0.494426 0.418789 0.032 Uiso 1 1 calc R U . . .
C37 C 0.63972(14) 0.23807(15) 0.43936(10) 0.0350(3) Uani 1 1 d . . . . .
H37A H 0.600677 0.203144 0.400273 0.052 Uiso 1 1 calc R U . . .
H37B H 0.576765 0.324578 0.440977 0.052 Uiso 1 1 calc R U . . .
H37C H 0.657059 0.172766 0.503571 0.052 Uiso 1 1 calc R U . . .
C38 C 0.85974(15) 0.13258(13) 0.39248(10) 0.0352(3) Uani 1 1 d . . . . .
H38A H 0.874567 0.062226 0.454795 0.053 Uiso 1 1 calc R U . . .
H38B H 0.945465 0.147224 0.369272 0.053 Uiso 1 1 calc R U . . .
H38C H 0.822371 0.103703 0.348614 0.053 Uiso 1 1 calc R U . . .
C39 C 0.85010(14) 0.70276(16) 0.01260(10) 0.0378(3) Uani 1 1 d . . . . .
H39A H 0.835719 0.761926 -0.053448 0.057 Uiso 1 1 calc R U . . .
H39B H 0.913132 0.613769 0.016280 0.057 Uiso 1 1 calc R U . . .
H39C H 0.887382 0.743078 0.048716 0.057 Uiso 1 1 calc R U . . .
C40 C 0.62653(15) 0.81770(14) 0.04809(10) 0.0376(3) Uani 1 1 d . . . . .
H40A H 0.662858 0.857753 0.084930 0.056 Uiso 1 1 calc R U . . .
H40B H 0.541475 0.804731 0.074534 0.056 Uiso 1 1 calc R U . . .
H40C H 0.610794 0.878367 -0.017535 0.056 Uiso 1 1 calc R U . . .

loop_
_atom_site_aniso_label
_atom_site_aniso_U_11
_atom_site_aniso_U_22
_atom_site_aniso_U_33
_atom_site_aniso_U_23
_atom_site_aniso_U_13
_atom_site_aniso_U_12
N1 0.0210(5) 0.0250(5) 0.0241(5) -0.0049(4) 0.0006(4) -0.0078(4)
N2 0.0237(5) 0.0278(6) 0.0223(5) -0.0047(4) 0.0003(4) -0.0070(4)
C1 0.0204(6) 0.0216(6) 0.0216(6) -0.0096(5) 0.0016(5) -0.0040(5)
C2 0.0181(6) 0.0248(6) 0.0250(6) -0.0100(5) 0.0019(5) -0.0088(5)
C3 0.0169(6) 0.0222(6) 0.0235(6) -0.0103(5) 0.0000(5) -0.0036(5)
C4 0.0186(6) 0.0217(6) 0.0216(6) -0.0089(5) 0.0017(5) -0.0049(5)
C5 0.0168(6) 0.0244(6) 0.0268(6) -0.0116(5) 0.0021(5) -0.0073(5)
C6 0.0167(6) 0.0241(6) 0.0238(6) -0.0125(5) 0.0000(5) -0.0026(5)
C7 0.0185(6) 0.0279(6) 0.0239(6) -0.0117(5) -0.0010(5) -0.0043(5)
C8 0.0173(6) 0.0220(6) 0.0239(6) -0.0088(5) 0.0000(5) -0.0066(5)
C9 0.0192(6) 0.0261(6) 0.0234(6) -0.0087(5) -0.0034(5) -0.0054(5)
C10 0.0238(6) 0.0197(6) 0.0199(6) -0.0044(5) 0.0005(5) -0.0059(5)
C11 0.0247(6) 0.0298(7) 0.0227(6) -0.0100(5) 0.0014(5) -0.0076(5)
C12 0.0230(6) 0.0291(7) 0.0301(7) -0.0067(5) 0.0022(5) -0.0068(5)
C13 0.0316(7) 0.0261(7) 0.0325(7) -0.0105(6) 0.0126(6) -0.0073(6)
C14 0.0434(8) 0.0336(7) 0.0265(7) -0.0157(6) 0.0099(6) -0.0156(6)
C15 0.0298(7) 0.0318(7) 0.0241(6) -0.0099(5) 0.0017(5) -0.0132(6)
C16 0.0153(5) 0.0269(6) 0.0203(6) -0.0076(5) 0.0030(4) -0.0055(5)
C17 0.0188(6) 0.0304(7) 0.0275(7) -0.0135(5) -0.0003(5) -0.0033(5)
C18 0.0220(6) 0.0464(8) 0.0286(7) -0.0190(6) -0.0017(5) -0.0057(6)
C19 0.0248(7) 0.0451(8) 0.0237(7) -0.0050(6) -0.0052(5) -0.0025(6)
C20 0.0325(7) 0.0286(7) 0.0329(7) -0.0023(6) -0.0029(6) -0.0032(6)
C21 0.0279(7) 0.0275(7) 0.0294(7) -0.0085(5) -0.0012(5) -0.0071(5)
C22 0.0189(6) 0.0263(6) 0.0235(6) -0.0081(5) -0.0010(5) -0.0069(5)
C23 0.0181(6) 0.0213(6) 0.0237(6) -0.0039(5) -0.0007(5) -0.0081(5)
C24 0.0206(6) 0.0290(7) 0.0263(6) -0.0084(5) -0.0029(5) -0.0090(5)
C25 0.0240(6) 0.0297(7) 0.0199(6) -0.0087(5) -0.0018(5) -0.0070(5)
C26 0.0276(7) 0.0344(7) 0.0390(8) -0.0192(6) 0.0040(6) -0.0115(6)
C27 0.0262(7) 0.0475(9) 0.0426(8) -0.0236(7) 0.0086(6) -0.0152(6)
C28 0.0286(7) 0.0425(8) 0.0330(7) -0.0194(6) 0.0030(6) -0.0035(6)
C29 0.0382(8) 0.0294(7) 0.0318(7) -0.0134(6) 0.0005(6) -0.0064(6)
C30 0.0299(7) 0.0307(7) 0.0282(7) -0.0094(5) -0.0001(5) -0.0114(6)
C31 0.0160(6) 0.0265(6) 0.0208(6) -0.0055(5) 0.0027(5) -0.0080(5)
C32 0.0204(6) 0.0271(7) 0.0261(6) -0.0055(5) 0.0021(5) -0.0059(5)
C33 0.0215(6) 0.0371(8) 0.0261(7) -0.0006(6) -0.0018(5) -0.0027(6)
C34 0.0222(7) 0.0554(9) 0.0241(7) -0.0103(6) -0.0031(5) -0.0109(6)
C35 0.0253(7) 0.0456(8) 0.0349(7) -0.0200(6) 0.0001(6) -0.0118(6)
C36 0.0216(6) 0.0287(7) 0.0298(7) -0.0087(5) -0.0028(5) -0.0070(5)
C37 0.0286(7) 0.0399(8) 0.0313(7) -0.0029(6) 0.0045(6) -0.0143(6)
C38 0.0363(8) 0.0245(7) 0.0367(8) -0.0037(6) 0.0027(6) -0.0060(6)
C39 0.0330(8) 0.0469(9) 0.0273(7) -0.0018(6) 0.0036(6) -0.0163(7)
C40 0.0426(8) 0.0269(7) 0.0343(8) -0.0038(6) 0.0006(6) -0.0056(6)

loop_
_atom_type_symbol
_atom_type_description
_atom_type_scat_dispersion_real
_atom_type_scat_dispersion_imag
_atom_type_scat_source
C C 0.0033 0.0016 'International Tables Vol C Tables 4.2.6.8 and 6.1.1.4'
H H 0.0000 0.0000 'International Tables Vol C Tables 4.2.6.8 and 6.1.1.4'
N N 0.0061 0.0033 'International Tables Vol C Tables 4.2.6.8 and 6.1.1.4'

loop_
_geom_angle_atom_site_label_1
_geom_angle_atom_site_label_2
_geom_angle_atom_site_label_3
_geom_angle
_geom_angle_site_symmetry_1
_geom_angle_site_symmetry_3
_geom_angle_publ_flag
C4 N1 C38 112.40(10) . . ?
C4 N1 C37 115.24(10) . . ?
C38 N1 C37 110.84(11) . . ?
C1 N2 C39 115.63(10) . . ?
C1 N2 C40 113.53(10) . . ?
C39 N2 C40 110.92(11) . . ?
C2 C1 C6 118.58(11) . . ?
C2 C1 N2 122.29(11) . . ?
C6 C1 N2 119.12(10) . . ?
C1 C2 C3 123.17(11) . . ?
C1 C2 H2 118.4 . . ?
C3 C2 H2 118.4 . . ?
C2 C3 C4 118.10(11) . . ?
C2 C3 C22 119.62(10) . . ?
C4 C3 C22 121.95(11) . . ?
C5 C4 C3 118.71(11) . . ?
C5 C4 N1 122.05(11) . . ?
C3 C4 N1 119.24(10) . . ?
C6 C5 C4 123.17(11) . . ?
C6 C5 H5 118.4 . . ?
C4 C5 H5 118.4 . . ?
C5 C6 C1 118.16(11) . . ?
C5 C6 C7 120.19(11) . . ?
C1 C6 C7 121.51(11) . . ?
C6 C7 C8 117.38(10) . . ?
C6 C7 H7A 108.0 . . ?
C8 C7 H7A 108.0 . . ?
C6 C7 H7B 108.0 . . ?
C8 C7 H7B 108.0 . . ?
H7A C7 H7B 107.2 . . ?
C9 C8 C16 124.33(11) . . ?
C9 C8 C7 122.59(11) . . ?
C16 C8 C7 113.07(10) . . ?
C8 C9 C10 129.30(11) . . ?
C8 C9 H9 115.4 . . ?
C10 C9 H9 115.4 . . ?
C15 C10 C11 117.61(11) . . ?
C15 C10 C9 118.67(11) . . ?
C11 C10 C9 123.50(11) . . ?
C12 C11 C10 120.88(12) . . ?
C12 C11 H11 119.6 . . ?
C10 C11 H11 119.6 . . ?
C11 C12 C13 120.60(12) . . ?
C11 C12 H12 119.7 . . ?
C13 C12 H12 119.7 . . ?
C14 C13 C12 119.27(12) . . ?
C14 C13 H13 120.4 . . ?
C12 C13 H13 120.4 . . ?
C13 C14 C15 120.34(12) . . ?
C13 C14 H14 119.8 . . ?
C15 C14 H14 119.8 . . ?
C14 C15 C10 121.29(12) . . ?
C14 C15 H15 119.4 . . ?
C10 C15 H15 119.4 . . ?
C21 C16 C17 118.43(11) . . ?
C21 C16 C8 119.63(11) . . ?
C17 C16 C8 121.79(11) . . ?
C18 C17 C16 120.57(12) . . ?
C18 C17 H17 119.7 . . ?
C16 C17 H17 119.7 . . ?
C19 C18 C17 120.37(13) . . ?
C19 C18 H18 119.8 . . ?
C17 C18 H18 119.8 . . ?
C20 C19 C18 119.45(12) . . ?
C20 C19 H19 120.3 . . ?
C18 C19 H19 120.3 . . ?
C19 C20 C21 120.53(13) . . ?
C19 C20 H20 119.7 . . ?
C21 C20 H20 119.7 . . ?
C20 C21 C16 120.65(12) . . ?
C20 C21 H21 119.7 . . ?
C16 C21 H21 119.7 . . ?
C3 C22 C23 118.97(10) . . ?
C3 C22 H22A 107.6 . . ?
C23 C22 H22A 107.6 . . ?
C3 C22 H22B 107.6 . . ?
C23 C22 H22B 107.6 . . ?
H22A C22 H22B 107.0 . . ?
C24 C23 C31 124.66(11) . . ?
C24 C23 C22 122.61(11) . . ?
C31 C23 C22 112.59(10) . . ?
C23 C24 C25 127.60(11) . . ?
C23 C24 H24 116.2 . . ?
C25 C24 H24 116.2 . . ?
C26 C25 C30 118.10(12) . . ?
C26 C25 C24 122.09(11) . . ?
C30 C25 C24 119.77(11) . . ?
C27 C26 C25 120.85(13) . . ?
C27 C26 H26 119.6 . . ?
C25 C26 H26 119.6 . . ?
C28 C27 C26 120.30(13) . . ?
C28 C27 H27 119.8 . . ?
C26 C27 H27 119.8 . . ?
C29 C28 C27 119.52(13) . . ?
C29 C28 H28 120.2 . . ?
C27 C28 H28 120.2 . . ?
C28 C29 C30 120.26(13) . . ?
C28 C29 H29 119.9 . . ?
C30 C29 H29 119.9 . . ?
C29 C30 C25 120.94(12) . . ?
C29 C30 H30 119.5 . . ?
C25 C30 H30 119.5 . . ?
C36 C31 C32 118.00(11) . . ?
C36 C31 C23 120.90(11) . . ?
C32 C31 C23 120.83(11) . . ?
C33 C32 C31 120.99(12) . . ?
C33 C32 H32 119.5 . . ?
C31 C32 H32 119.5 . . ?
C34 C33 C32 120.09(12) . . ?
C34 C33 H33 120.0 . . ?
C32 C33 H33 120.0 . . ?
C35 C34 C33 119.75(12) . . ?
C35 C34 H34 120.1 . . ?
C33 C34 H34 120.1 . . ?
C34 C35 C36 120.21(13) . . ?
C34 C35 H35 119.9 . . ?
C36 C35 H35 119.9 . . ?
C35 C36 C31 120.93(12) . . ?
C35 C36 H36 119.5 . . ?
C31 C36 H36 119.5 . . ?
N1 C37 H37A 109.5 . . ?
N1 C37 H37B 109.5 . . ?
H37A C37 H37B 109.5 . . ?
N1 C37 H37C 109.5 . . ?
H37A C37 H37C 109.5 . . ?
H37B C37 H37C 109.5 . . ?
N1 C38 H38A 109.5 . . ?
N1 C38 H38B 109.5 . . ?
H38A C38 H38B 109.5 . . ?
N1 C38 H38C 109.5 . . ?
H38A C38 H38C 109.5 . . ?
H38B C38 H38C 109.5 . . ?
N2 C39 H39A 109.5 . . ?
N2 C39 H39B 109.5 . . ?
H39A C39 H39B 109.5 . . ?
N2 C39 H39C 109.5 . . ?
H39A C39 H39C 109.5 . . ?
H39B C39 H39C 109.5 . . ?
N2 C40 H40A 109.5 . . ?
N2 C40 H40B 109.5 . . ?
H40A C40 H40B 109.5 . . ?
N2 C40 H40C 109.5 . . ?
H40A C40 H40C 109.5 . . ?
H40B C40 H40C 109.5 . . ?

loop_
_geom_bond_atom_site_label_1
_geom_bond_atom_site_label_2
_geom_bond_distance
_geom_bond_site_symmetry_2
_geom_bond_publ_flag
N1 C4 1.4331(15) . ?
N1 C38 1.4584(17) . ?
N1 C37 1.4586(16) . ?
N2 C1 1.4282(16) . ?
N2 C39 1.4561(17) . ?
N2 C40 1.4578(17) . ?
C1 C2 1.3935(17) . ?
C1 C6 1.4047(17) . ?
C2 C3 1.3948(17) . ?
C2 H2 0.9500 . ?
C3 C4 1.4021(17) . ?
C3 C22 1.5096(16) . ?
C4 C5 1.3931(16) . ?
C5 C6 1.3926(17) . ?
C5 H5 0.9500 . ?
C6 C7 1.5096(16) . ?
C7 C8 1.5264(16) . ?
C7 H7A 0.9900 . ?
C7 H7B 0.9900 . ?
C8 C9 1.3414(17) . ?
C8 C16 1.4936(16) . ?
C9 C10 1.4761(17) . ?
C9 H9 0.9500 . ?
C10 C15 1.3962(17) . ?
C10 C11 1.4000(17) . ?
C11 C12 1.3863(18) . ?
C11 H11 0.9500 . ?
C12 C13 1.3863(19) . ?
C12 H12 0.9500 . ?
C13 C14 1.380(2) . ?
C13 H13 0.9500 . ?
C14 C15 1.3881(19) . ?
C14 H14 0.9500 . ?
C15 H15 0.9500 . ?
C16 C21 1.3937(18) . ?
C16 C17 1.3951(17) . ?
C17 C18 1.3899(18) . ?
C17 H17 0.9500 . ?
C18 C19 1.383(2) . ?
C18 H18 0.9500 . ?
C19 C20 1.382(2) . ?
C19 H19 0.9500 . ?
C20 C21 1.3861(19) . ?
C20 H20 0.9500 . ?
C21 H21 0.9500 . ?
C22 C23 1.5216(16) . ?
C22 H22A 0.9900 . ?
C22 H22B 0.9900 . ?
C23 C24 1.3356(18) . ?
C23 C31 1.4973(16) . ?
C24 C25 1.4812(17) . ?
C24 H24 0.9500 . ?
C25 C26 1.3909(18) . ?
C25 C30 1.3946(18) . ?
C26 C27 1.3894(19) . ?
C26 H26 0.9500 . ?
C27 C28 1.383(2) . ?
C27 H27 0.9500 . ?
C28 C29 1.380(2) . ?
C28 H28 0.9500 . ?
C29 C30 1.3877(19) . ?
C29 H29 0.9500 . ?
C30 H30 0.9500 . ?
C31 C36 1.3955(18) . ?
C31 C32 1.3985(17) . ?
C32 C33 1.3861(18) . ?
C32 H32 0.9500 . ?
C33 C34 1.385(2) . ?
C33 H33 0.9500 . ?
C34 C35 1.381(2) . ?
C34 H34 0.9500 . ?
C35 C36 1.3885(18) . ?
C35 H35 0.9500 . ?
C36 H36 0.9500 . ?
C37 H37A 0.9800 . ?
C37 H37B 0.9800 . ?
C37 H37C 0.9800 . ?
C38 H38A 0.9800 . ?
C38 H38B 0.9800 . ?
C38 H38C 0.9800 . ?
C39 H39A 0.9800 . ?
C39 H39B 0.9800 . ?
C39 H39C 0.9800 . ?
C40 H40A 0.9800 . ?
C40 H40B 0.9800 . ?
C40 H40C 0.9800 . ?

loop_
_geom_torsion_atom_site_label_1
_geom_torsion_atom_site_label_2
_geom_torsion_atom_site_label_3
_geom_torsion_atom_site_label_4
_geom_torsion
_geom_torsion_site_symmetry_1
_geom_torsion_site_symmetry_2
_geom_torsion_site_symmetry_3
_geom_torsion_site_symmetry_4
_geom_torsion_publ_flag
C39 N2 C1 C2 24.07(17) . . . . ?
C40 N2 C1 C2 -105.79(14) . . . . ?
C39 N2 C1 C6 -154.60(12) . . . . ?
C40 N2 C1 C6 75.54(14) . . . . ?
C6 C1 C2 C3 0.39(18) . . . . ?
N2 C1 C2 C3 -178.29(11) . . . . ?
C1 C2 C3 C4 2.46(18) . . . . ?
C1 C2 C3 C22 -171.06(11) . . . . ?
C2 C3 C4 C5 -3.31(16) . . . . ?
C22 C3 C4 C5 170.05(10) . . . . ?
C2 C3 C4 N1 176.60(10) . . . . ?
C22 C3 C4 N1 -10.03(17) . . . . ?
C38 N1 C4 C5 101.89(13) . . . . ?
C37 N1 C4 C5 -26.41(16) . . . . ?
C38 N1 C4 C3 -78.02(14) . . . . ?
C37 N1 C4 C3 153.68(11) . . . . ?
C3 C4 C5 C6 1.46(17) . . . . ?
N1 C4 C5 C6 -178.45(11) . . . . ?
C4 C5 C6 C1 1.40(17) . . . . ?
C4 C5 C6 C7 177.12(11) . . . . ?
C2 C1 C6 C5 -2.29(16) . . . . ?
N2 C1 C6 C5 176.43(10) . . . . ?
C2 C1 C6 C7 -177.95(10) . . . . ?
N2 C1 C6 C7 0.76(17) . . . . ?
C5 C6 C7 C8 75.60(15) . . . . ?
C1 C6 C7 C8 -108.82(13) . . . . ?
C6 C7 C8 C9 -18.00(17) . . . . ?
C6 C7 C8 C16 161.07(11) . . . . ?
C16 C8 C9 C10 9.6(2) . . . . ?
C7 C8 C9 C10 -171.45(11) . . . . ?
C8 C9 C10 C15 -156.81(13) . . . . ?
C8 C9 C10 C11 28.8(2) . . . . ?
C15 C10 C11 C12 0.41(18) . . . . ?
C9 C10 C11 C12 174.90(12) . . . . ?
C10 C11 C12 C13 0.3(2) . . . . ?
C11 C12 C13 C14 -0.4(2) . . . . ?
C12 C13 C14 C15 -0.3(2) . . . . ?
C13 C14 C15 C10 1.1(2) . . . . ?
C11 C10 C15 C14 -1.12(19) . . . . ?
C9 C10 C15 C14 -175.89(12) . . . . ?
C9 C8 C16 C21 58.92(17) . . . . ?
C7 C8 C16 C21 -120.13(12) . . . . ?
C9 C8 C16 C17 -125.46(13) . . . . ?
C7 C8 C16 C17 55.49(15) . . . . ?
C21 C16 C17 C18 0.18(18) . . . . ?
C8 C16 C17 C18 -175.49(11) . . . . ?
C16 C17 C18 C19 0.16(19) . . . . ?
C17 C18 C19 C20 -0.5(2) . . . . ?
C18 C19 C20 C21 0.5(2) . . . . ?
C19 C20 C21 C16 -0.2(2) . . . . ?
C17 C16 C21 C20 -0.15(19) . . . . ?
C8 C16 C21 C20 175.61(12) . . . . ?
C2 C3 C22 C23 -77.29(14) . . . . ?
C4 C3 C22 C23 109.45(13) . . . . ?
C3 C22 C23 C24 -2.91(18) . . . . ?
C3 C22 C23 C31 -178.83(10) . . . . ?
C31 C23 C24 C25 -5.0(2) . . . . ?
C22 C23 C24 C25 179.55(12) . . . . ?
C23 C24 C25 C26 -57.48(19) . . . . ?
C23 C24 C25 C30 124.81(14) . . . . ?
C30 C25 C26 C27 -0.8(2) . . . . ?
C24 C25 C26 C27 -178.52(12) . . . . ?
C25 C26 C27 C28 -0.6(2) . . . . ?
C26 C27 C28 C29 1.1(2) . . . . ?
C27 C28 C29 C30 -0.2(2) . . . . ?
C28 C29 C30 C25 -1.2(2) . . . . ?
C26 C25 C30 C29 1.67(19) . . . . ?
C24 C25 C30 C29 179.47(12) . . . . ?
C24 C23 C31 C36 137.37(13) . . . . ?
C22 C23 C31 C36 -46.81(15) . . . . ?
C24 C23 C31 C32 -48.69(17) . . . . ?
C22 C23 C31 C32 127.13(12) . . . . ?
C36 C31 C32 C33 1.22(18) . . . . ?
C23 C31 C32 C33 -172.90(11) . . . . ?
C31 C32 C33 C34 -0.49(19) . . . . ?
C32 C33 C34 C35 -1.0(2) . . . . ?
C33 C34 C35 C36 1.7(2) . . . . ?
C34 C35 C36 C31 -0.9(2) . . . . ?
C32 C31 C36 C35 -0.51(18) . . . . ?
C23 C31 C36 C35 173.60(11) . . . . ?
